data_7035193
loop_
_publ_author_name
'Pait, Moumita'
'Shatruk, Michael'
'Ray, Debashis'

_publ_section_title
;
 Anion coordination selective [Mn3] and [Mn4] assemblies: synthesis,
 structural diversity, magnetic properties and catechol oxidase activity.
;
_journal_issue 26
_journal_name_full 'Dalton transactions (Cambridge, England : 2003)'
_journal_page_first 11741
_journal_page_last 11754
_journal_paper_doi 10.1039/c5dt01157d
_journal_volume 44
_journal_year 2015
_chemical_formula_sum 'C50 H70 Cl2 Mn4 N4 O21 S3'
_chemical_formula_weight 1449.94
_chemical_name_systematic
;
 ?
;
_space_group_IT_number 14
_symmetry_cell_setting monoclinic
_symmetry_space_group_name_Hall '-P 2ybc'
_symmetry_space_group_name_H-M 'P 1 21/c 1'
_atom_sites_solution_hydrogens geom
_atom_sites_solution_primary direct
_atom_sites_solution_secondary difmap
_audit_creation_method SHELXL-97
_audit_update_record
;
2015-05-04 deposited with the CCDC.
2015-05-13 downloaded from the CCDC.
;
_cell_angle_alpha 90.00
_cell_angle_beta 131.030(7)
_cell_angle_gamma 90.00
_cell_formula_units_Z 4
_cell_length_a 11.6789(18)
_cell_length_b 45.485(7)
_cell_length_c 16.2162(19)
_cell_measurement_reflns_used 7080
_cell_measurement_temperature 298(2)
_cell_measurement_theta_max 19.79
_cell_measurement_theta_min 2.31
_cell_volume 6498.3(17)
_computing_cell_refinement 'Bruker SMART'
_computing_data_collection 'Bruker SMART'
_computing_data_reduction 'Bruker SAINT'
_computing_molecular_graphics Diamond
_computing_publication_material 'SHELXL-97 (Sheldrick, 1997), PLATON (Spek, 2009)'
_computing_structure_refinement 'SHELXL-97 (Sheldrick, 2008)'
_computing_structure_solution 'SHELXS-97 (Sheldrick, 1990)'
_diffrn_ambient_temperature 298(2)
_diffrn_measured_fraction_theta_full 0.992
_diffrn_measured_fraction_theta_max 0.992
_diffrn_measurement_device_type 'CCD area detector'
_diffrn_radiation_monochromator graphite
_diffrn_radiation_source 'fine-focus sealed tube'
_diffrn_radiation_type MoK\a
_diffrn_radiation_wavelength 0.71073
_diffrn_reflns_av_R_equivalents 0.0927
_diffrn_reflns_av_unetI/netI 0.0733
_diffrn_reflns_limit_h_max 13
_diffrn_reflns_limit_h_min -13
_diffrn_reflns_limit_k_max 54
_diffrn_reflns_limit_k_min -51
_diffrn_reflns_limit_l_max 19
_diffrn_reflns_limit_l_min -19
_diffrn_reflns_number 62705
_diffrn_reflns_theta_full 25.22
_diffrn_reflns_theta_max 25.22
_diffrn_reflns_theta_min 0.90
_exptl_absorpt_coefficient_mu 1.010
_exptl_absorpt_correction_T_max 0.793
_exptl_absorpt_correction_T_min 0.737
_exptl_absorpt_correction_type multi-scan
_exptl_absorpt_process_details 'SADABS (Sheldrick, 1997)'
_exptl_crystal_colour Brown
_exptl_crystal_density_diffrn 1.482
_exptl_crystal_density_method 'not measured'
_exptl_crystal_description Block
_exptl_crystal_F_000 2992
_exptl_crystal_size_max 0.34
_exptl_crystal_size_mid 0.26
_exptl_crystal_size_min 0.23
_refine_diff_density_max 2.029
_refine_diff_density_min -1.192
_refine_diff_density_rms 0.117
_refine_ls_extinction_method none
_refine_ls_goodness_of_fit_ref 1.038
_refine_ls_hydrogen_treatment mixed
_refine_ls_matrix_type full
_refine_ls_number_parameters 761
_refine_ls_number_reflns 11634
_refine_ls_number_restraints 0
_refine_ls_restrained_S_all 1.038
_refine_ls_R_factor_all 0.1385
_refine_ls_R_factor_gt 0.0828
_refine_ls_shift/su_max 0.085
_refine_ls_shift/su_mean 0.007
_refine_ls_structure_factor_coef Fsqd
_refine_ls_weighting_details 'calc w=1/[\s^2^(Fo^2^)+(0.1157P)^2^+29.8221P] where P=(Fo^2^+2Fc^2^)/3'
_refine_ls_weighting_scheme calc
_refine_ls_wR_factor_gt 0.2174
_refine_ls_wR_factor_ref 0.2539
_reflns_number_gt 7070
_reflns_number_total 11634
_reflns_threshold_expression >2\s(I)
_cod_data_source_file c5dt01157d2.cif
_cod_data_source_block Complex4
_cod_depositor_comments
;
The following automatic conversions were performed:

'_symmetry_cell_setting' value 'Monoclinic' changed to 'monoclinic'
according to
/usr/data/users/saulius/crontab/automatic-downloads/rss-feeds/RSC/lib/dictionaries/cif_core.dic
dictionary named 'cif_core.dic' version 2.4.2 from 2011-04-26.

Automatic conversion script
Id: cif_fix_values 3271 2015-04-21 07:52:19Z andrius 

 Adding full bibliography for 7035190--7035193.cif.
;
_cod_original_cell_volume 6498.3(16)
_cod_original_sg_symbol_H-M 'P 21/c'
_cod_database_code 7035193

loop_
_symmetry_equiv_pos_as_xyz
'x, y, z'
'-x, y+1/2, -z+1/2'
'-x, -y, -z'
'x, -y-1/2, z-1/2'

loop_
_atom_site_label
_atom_site_type_symbol
_atom_site_fract_x
_atom_site_fract_y
_atom_site_fract_z
_atom_site_U_iso_or_equiv
_atom_site_adp_type
_atom_site_occupancy
_atom_site_symmetry_multiplicity
_atom_site_calc_flag
_atom_site_refinement_flags
Mn1 Mn 0.00122(12) -0.10493(2) 0.10174(9) 0.0342(3) Uani 1 1 d .
Mn2 Mn -0.39927(12) -0.10869(3) -0.08933(9) 0.0387(3) Uani 1 1 d .
Mn3 Mn -0.16141(12) -0.15534(2) -0.05392(9) 0.0353(3) Uani 1 1 d .
Mn4 Mn -0.19659(13) -0.15611(3) 0.14474(9) 0.0388(3) Uani 1 1 d .
Cl1 Cl 0.0996(4) -0.21102(7) 0.3768(2) 0.0808(8) Uani 1 1 d .
S1 S -0.5693(3) -0.16148(6) -0.2889(2) 0.0713(8) Uani 1 1 d .
S3 S -0.0084(3) -0.05290(5) -0.06840(19) 0.0528(6) Uani 1 1 d .
O10 O -0.0435(6) -0.06980(11) 0.1411(4) 0.0413(13) Uani 1 1 d .
O2 O -0.1691(6) -0.17477(11) 0.0502(4) 0.0384(12) Uani 1 1 d .
O3 O 0.0669(5) -0.13905(11) 0.0766(4) 0.0403(12) Uani 1 1 d .
O4 O -0.4276(6) -0.15584(13) -0.1716(4) 0.0554(16) Uani 1 1 d .
O12 O -0.3425(7) -0.18425(14) 0.1054(5) 0.0565(16) Uani 1 1 d .
O6 O -0.1967(5) -0.11696(11) -0.0253(4) 0.0353(11) Uani 1 1 d .
O5 O -0.4498(6) -0.09173(14) -0.2157(5) 0.0568(16) Uani 1 1 d .
O8 O -0.3744(5) -0.12686(12) 0.0264(4) 0.0425(13) Uani 1 1 d .
O9 O -0.3494(6) -0.06511(12) -0.0094(5) 0.0532(15) Uani 1 1 d .
O7 O 0.0631(6) -0.07383(13) 0.0258(5) 0.0547(15) Uani 1 1 d .
O11 O -0.0383(5) -0.12963(11) 0.2015(4) 0.0392(12) Uani 1 1 d .
O1 O -0.1734(6) -0.14317(12) -0.1702(4) 0.0469(14) Uani 1 1 d .
O18 O 0.234(2) -0.1996(4) 0.4107(15) 0.242(8) Uani 1 1 d .
O19 O 0.139(2) -0.2386(3) 0.3906(16) 0.248(9) Uani 1 1 d .
O20 O 0.0897(16) -0.1994(3) 0.4528(9) 0.167(5) Uani 1 1 d .
O13 O -0.0019(17) -0.2002(4) 0.2808(8) 0.257(11) Uani 1 1 d .
N1 N 0.2227(7) -0.10117(13) 0.2315(5) 0.0359(14) Uani 1 1 d .
N2 N -0.6144(7) -0.10533(15) -0.1533(5) 0.0444(16) Uani 1 1 d .
N3 N -0.1194(7) -0.19628(14) -0.0720(5) 0.0409(15) Uani 1 1 d .
N4 N -0.1681(7) -0.14486(15) 0.2765(5) 0.0389(15) Uani 1 1 d .
C1 C -0.5670(9) -0.0747(2) -0.2887(7) 0.050(2) Uani 1 1 d .
C2 C -0.5619(13) -0.0590(3) -0.3607(8) 0.088(4) Uani 1 1 d .
H2 H -0.4792 -0.0610 -0.3568 0.106 Uiso 1 1 calc R
C3 C -0.6809(14) -0.0403(3) -0.4379(10) 0.103(5) Uani 1 1 d .
H3 H -0.6758 -0.0299 -0.4847 0.123 Uiso 1 1 calc R
C4 C -0.8046(13) -0.0369(3) -0.4470(9) 0.081(3) Uani 1 1 d .
H4 H -0.8816 -0.0238 -0.4977 0.098 Uiso 1 1 calc R
C5 C -0.8136(11) -0.0531(2) -0.3798(8) 0.065(3) Uani 1 1 d .
H5 H -0.8996 -0.0515 -0.3876 0.078 Uiso 1 1 calc R
C6 C -0.6957(9) -0.07194(19) -0.2998(6) 0.050(2) Uani 1 1 d .
C7 C -0.7156(8) -0.08861(18) -0.2347(7) 0.046(2) Uani 1 1 d .
H7 H -0.8092 -0.0873 -0.2526 0.055 Uiso 1 1 calc R
C8 C -0.6461(9) -0.1214(2) -0.0906(7) 0.054(2) Uani 1 1 d .
C9 C -0.6842(12) -0.1542(2) -0.1320(9) 0.074(3) Uani 1 1 d .
H9A H -0.5976 -0.1630 -0.1171 0.112 Uiso 1 1 calc R
H9B H -0.7688 -0.1545 -0.2093 0.112 Uiso 1 1 calc R
H9C H -0.7096 -0.1649 -0.0950 0.112 Uiso 1 1 calc R
C10 C -0.7709(10) -0.1084(3) -0.0965(8) 0.072(3) Uani 1 1 d .
H10A H -0.7543 -0.0877 -0.0824 0.108 Uiso 1 1 calc R
H10B H -0.7699 -0.1176 -0.0428 0.108 Uiso 1 1 calc R
H10C H -0.8675 -0.1117 -0.1680 0.108 Uiso 1 1 calc R
C11 C -0.4954(9) -0.1206(2) 0.0252(7) 0.049(2) Uani 1 1 d .
H11A H -0.4805 -0.1012 0.0563 0.059 Uiso 1 1 calc R
H11B H -0.4955 -0.1349 0.0694 0.059 Uiso 1 1 calc R
C12 C -0.1444(9) -0.15698(18) -0.2270(6) 0.0439(19) Uani 1 1 d .
C13 C -0.1687(10) -0.1421(2) -0.3129(7) 0.053(2) Uani 1 1 d .
H13 H -0.2072 -0.1230 -0.3300 0.063 Uiso 1 1 calc R
C14 C -0.1368(12) -0.1550(2) -0.3722(8) 0.067(3) Uani 1 1 d .
H14 H -0.1508 -0.1444 -0.4273 0.080 Uiso 1 1 calc R
C15 C -0.0836(13) -0.1839(3) -0.3509(9) 0.076(3) Uani 1 1 d .
H15 H -0.0617 -0.1927 -0.3909 0.091 Uiso 1 1 calc R
C16 C -0.0645(13) -0.1987(2) -0.2694(9) 0.077(3) Uani 1 1 d .
H16 H -0.0297 -0.2180 -0.2547 0.092 Uiso 1 1 calc R
C17 C -0.0954(10) -0.18603(19) -0.2074(7) 0.048(2) Uani 1 1 d .
C18 C -0.0862(10) -0.20407(18) -0.1309(7) 0.049(2) Uani 1 1 d .
H18 H -0.0530 -0.2233 -0.1227 0.059 Uiso 1 1 calc R
C19 C -0.1168(9) -0.21873(18) -0.0029(7) 0.049(2) Uani 1 1 d .
C20 C -0.2077(9) -0.20519(17) 0.0224(7) 0.048(2) Uani 1 1 d .
H20A H -0.3151 -0.2070 -0.0406 0.057 Uiso 1 1 calc R
H20B H -0.1878 -0.2156 0.0830 0.057 Uiso 1 1 calc R
C21 C 0.0492(10) -0.2245(2) 0.1019(8) 0.063(3) Uani 1 1 d .
H21A H 0.0931 -0.2066 0.1431 0.095 Uiso 1 1 calc R
H21B H 0.1064 -0.2313 0.0823 0.095 Uiso 1 1 calc R
H21C H 0.0511 -0.2391 0.1454 0.095 Uiso 1 1 calc R
C22 C 0.0505(9) -0.04813(18) 0.2049(6) 0.0429(19) Uani 1 1 d .
C23 C -0.0102(11) -0.02173(18) 0.2055(7) 0.052(2) Uani 1 1 d .
H23 H -0.1147 -0.0196 0.1613 0.063 Uiso 1 1 calc R
C24 C 0.0841(14) 0.0012(2) 0.2712(9) 0.065(3) Uani 1 1 d .
H24 H 0.0419 0.0184 0.2721 0.078 Uiso 1 1 calc R
C25 C 0.2398(13) -0.0007(2) 0.3359(8) 0.064(3) Uani 1 1 d .
H25 H 0.3015 0.0153 0.3774 0.077 Uiso 1 1 calc R
C26 C 0.3021(11) -0.02664(19) 0.3379(7) 0.055(2) Uani 1 1 d .
H26 H 0.4069 -0.0282 0.3821 0.066 Uiso 1 1 calc R
C27 C 0.2099(9) -0.05097(17) 0.2741(6) 0.0433(19) Uani 1 1 d .
C28 C 0.2874(9) -0.07764(18) 0.2861(6) 0.0427(19) Uani 1 1 d .
H28 H 0.3929 -0.0776 0.3377 0.051 Uiso 1 1 calc R
C29 C 0.3140(8) -0.12706(17) 0.2478(6) 0.0386(18) Uani 1 1 d .
C30 C 0.3950(10) -0.1188(2) 0.2080(8) 0.058(2) Uani 1 1 d .
H30A H 0.4680 -0.1037 0.2541 0.087 Uiso 1 1 calc R
H30B H 0.3228 -0.1117 0.1343 0.087 Uiso 1 1 calc R
H30C H 0.4459 -0.1358 0.2103 0.087 Uiso 1 1 calc R
C31 C 0.4216(10) -0.1368(2) 0.3685(7) 0.055(2) Uani 1 1 d .
H31A H 0.3666 -0.1376 0.3936 0.083 Uiso 1 1 calc R
H31B H 0.5036 -0.1231 0.4121 0.083 Uiso 1 1 calc R
H31C H 0.4615 -0.1560 0.3751 0.083 Uiso 1 1 calc R
C32 C 0.1970(9) -0.15138(19) 0.1784(7) 0.049(2) Uani 1 1 d .
H32A H 0.2406 -0.1668 0.1650 0.059 Uiso 1 1 calc R
H32B H 0.1674 -0.1599 0.2168 0.059 Uiso 1 1 calc R
C34 C -0.3959(10) -0.19221(19) 0.1526(7) 0.050(2) Uani 1 1 d .
C35 C -0.5108(11) -0.2132(2) 0.1004(9) 0.064(3) Uani 1 1 d .
H35 H -0.5471 -0.2212 0.0343 0.077 Uiso 1 1 calc R
C36 C -0.5708(12) -0.2222(2) 0.1459(11) 0.073(3) Uani 1 1 d .
H36 H -0.6485 -0.2360 0.1092 0.088 Uiso 1 1 calc R
C37 C -0.5195(12) -0.2113(2) 0.2443(10) 0.072(3) Uani 1 1 d .
H37 H -0.5618 -0.2176 0.2739 0.087 Uiso 1 1 calc R
C38 C -0.4055(10) -0.1911(2) 0.2973(8) 0.056(2) Uani 1 1 d .
H38 H -0.3681 -0.1839 0.3647 0.067 Uiso 1 1 calc R
C39 C -0.3427(9) -0.18077(19) 0.2518(7) 0.048(2) Uani 1 1 d .
C40 C -0.2305(9) -0.15803(18) 0.3090(7) 0.046(2) Uani 1 1 d .
H40 H -0.1995 -0.1522 0.3759 0.056 Uiso 1 1 calc R
C41 C -0.0605(9) -0.12017(18) 0.3382(6) 0.0439(19) Uani 1 1 d .
C42 C 0.0324(10) -0.1219(2) 0.4610(7) 0.061(3) Uani 1 1 d .
H42A H 0.0673 -0.1417 0.4855 0.092 Uiso 1 1 calc R
H42B H -0.0296 -0.1161 0.4777 0.092 Uiso 1 1 calc R
H42C H 0.1180 -0.1089 0.4974 0.092 Uiso 1 1 calc R
C45 C 0.0449(9) -0.12294(19) 0.3141(6) 0.044(2) Uani 1 1 d .
H45A H 0.0997 -0.1046 0.3323 0.053 Uiso 1 1 calc R
H45B H 0.1186 -0.1384 0.3592 0.053 Uiso 1 1 calc R
C46 C -0.1487(10) -0.0913(2) 0.2914(7) 0.056(2) Uani 1 1 d .
H46A H -0.1966 -0.0898 0.2158 0.084 Uiso 1 1 calc R
H46B H -0.0802 -0.0751 0.3312 0.084 Uiso 1 1 calc R
H46C H -0.2247 -0.0909 0.2979 0.084 Uiso 1 1 calc R
C53 C -0.1933(12) -0.2477(2) -0.0653(8) 0.067(3) Uani 1 1 d .
H53A H -0.1230 -0.2592 -0.0636 0.100 Uiso 1 1 calc R
H53B H -0.2810 -0.2434 -0.1398 0.100 Uiso 1 1 calc R
H53C H -0.2237 -0.2584 -0.0315 0.100 Uiso 1 1 calc R
C55 C -0.1467(14) -0.0324(2) -0.0790(9) 0.083(3) Uani 1 1 d .
H55A H -0.1000 -0.0230 -0.0104 0.124 Uiso 1 1 calc R
H55B H -0.2256 -0.0453 -0.0975 0.124 Uiso 1 1 calc R
H55C H -0.1894 -0.0177 -0.1349 0.124 Uiso 1 1 calc R
C56 C -0.1329(11) -0.0740(2) -0.1882(7) 0.063(3) Uani 1 1 d .
H56A H -0.0755 -0.0880 -0.1928 0.095 Uiso 1 1 calc R
H56B H -0.1882 -0.0613 -0.2508 0.095 Uiso 1 1 calc R
H56C H -0.2027 -0.0844 -0.1861 0.095 Uiso 1 1 calc R
C57 C -0.5340(15) -0.1528(4) -0.3738(9) 0.127(6) Uani 1 1 d .
H57A H -0.4955 -0.1331 -0.3590 0.190 Uiso 1 1 calc R
H57B H -0.6265 -0.1542 -0.4486 0.190 Uiso 1 1 calc R
H57C H -0.4605 -0.1662 -0.3612 0.190 Uiso 1 1 calc R
C58 C -0.591(3) -0.2001(3) -0.2997(13) 0.245(16) Uani 1 1 d .
H58A H -0.5821 -0.2074 -0.2402 0.368 Uiso 1 1 calc R
H58B H -0.5135 -0.2087 -0.2969 0.368 Uiso 1 1 calc R
H58C H -0.6891 -0.2050 -0.3678 0.368 Uiso 1 1 calc R
S6 S -0.5505(9) -0.02028(17) 0.0849(6) 0.199(3) Uiso 1 1 d .
C61 C -0.525(3) -0.0422(4) 0.030(2) 0.205(12) Uani 1 1 d .
H61A H -0.6140 -0.0544 -0.0177 0.308 Uiso 1 1 calc R
H61B H -0.4395 -0.0543 0.0837 0.308 Uiso 1 1 calc R
H61C H -0.5068 -0.0321 -0.0125 0.308 Uiso 1 1 calc R
C62 C -0.561(2) -0.0378(4) 0.1742(16) 0.179(9) Uani 1 1 d .
H62A H -0.5603 -0.0234 0.2178 0.269 Uiso 1 1 calc R
H62B H -0.4751 -0.0506 0.2210 0.269 Uiso 1 1 calc R
H62C H -0.6527 -0.0491 0.1336 0.269 Uiso 1 1 calc R
Cl3 Cl -0.2374(3) -0.06895(6) 0.51574(19) 0.0620(6) Uani 1 1 d .
O21 O -0.0956(8) -0.0720(2) 0.6212(6) 0.106(3) Uani 1 1 d .
O15 O -0.2364(17) -0.0428(3) 0.4721(11) 0.176(5) Uani 1 1 d .
O16 O -0.2641(12) -0.0930(2) 0.4513(8) 0.119(3) Uani 1 1 d .
O17 O -0.3491(8) -0.0689(2) 0.5279(6) 0.095(3) Uani 1 1 d .
O33B O -0.4727(17) -0.0016(3) 0.1893(13) 0.192(6) Uiso 1 1 d .

loop_
_atom_site_aniso_label
_atom_site_aniso_U_11
_atom_site_aniso_U_22
_atom_site_aniso_U_33
_atom_site_aniso_U_23
_atom_site_aniso_U_13
_atom_site_aniso_U_12
Mn1 0.0318(6) 0.0328(6) 0.0343(6) -0.0018(5) 0.0201(5) 0.0007(5)
Mn2 0.0315(6) 0.0490(8) 0.0335(6) 0.0066(5) 0.0204(5) 0.0060(5)
Mn3 0.0391(6) 0.0331(7) 0.0320(6) -0.0014(5) 0.0227(5) 0.0007(5)
Mn4 0.0393(6) 0.0441(7) 0.0334(6) -0.0009(5) 0.0240(5) -0.0049(5)
Cl1 0.090(2) 0.0655(19) 0.0563(15) 0.0053(13) 0.0349(15) -0.0037(15)
S1 0.0531(14) 0.082(2) 0.0446(13) -0.0014(12) 0.0173(11) -0.0086(13)
S3 0.0600(13) 0.0494(14) 0.0542(13) 0.0077(10) 0.0398(12) -0.0005(11)
O10 0.045(3) 0.036(3) 0.043(3) -0.006(2) 0.029(3) 0.000(2)
O2 0.043(3) 0.035(3) 0.036(3) 0.000(2) 0.025(2) -0.003(2)
O3 0.039(3) 0.038(3) 0.039(3) -0.002(2) 0.023(2) 0.003(2)
O4 0.044(3) 0.068(4) 0.030(3) -0.003(3) 0.014(3) -0.002(3)
O12 0.057(4) 0.064(4) 0.054(4) -0.009(3) 0.039(3) -0.020(3)
O6 0.035(3) 0.036(3) 0.036(3) 0.002(2) 0.023(2) 0.005(2)
O5 0.051(3) 0.080(5) 0.049(3) 0.022(3) 0.037(3) 0.025(3)
O8 0.035(3) 0.055(4) 0.037(3) 0.005(2) 0.023(2) 0.002(2)
O9 0.050(3) 0.046(4) 0.065(4) -0.007(3) 0.038(3) 0.002(3)
O7 0.051(3) 0.061(4) 0.048(3) 0.014(3) 0.031(3) 0.004(3)
O11 0.039(3) 0.042(3) 0.029(3) -0.003(2) 0.019(2) -0.003(2)
O1 0.067(4) 0.037(3) 0.043(3) 0.005(2) 0.038(3) 0.008(3)
O18 0.184(15) 0.30(2) 0.225(17) -0.041(16) 0.128(14) -0.101(15)
O19 0.29(2) 0.093(10) 0.28(2) 0.057(11) 0.154(18) 0.043(12)
O20 0.195(13) 0.212(14) 0.096(8) 0.002(8) 0.095(9) 0.036(10)
O13 0.224(14) 0.38(2) 0.060(6) 0.010(9) 0.046(8) 0.212(16)
N1 0.037(3) 0.034(4) 0.037(3) -0.001(3) 0.025(3) -0.001(3)
N2 0.037(3) 0.059(5) 0.035(3) 0.004(3) 0.023(3) 0.008(3)
N3 0.042(4) 0.034(4) 0.040(4) 0.001(3) 0.024(3) 0.000(3)
N4 0.035(3) 0.048(4) 0.034(3) 0.008(3) 0.022(3) 0.008(3)
C1 0.040(4) 0.066(6) 0.039(4) 0.006(4) 0.023(4) 0.011(4)
C2 0.075(7) 0.130(11) 0.062(7) 0.051(7) 0.046(6) 0.032(7)
C3 0.084(8) 0.145(13) 0.081(8) 0.070(8) 0.055(7) 0.044(8)
C4 0.070(7) 0.084(8) 0.065(7) 0.034(6) 0.033(6) 0.034(6)
C5 0.052(5) 0.071(7) 0.058(6) 0.013(5) 0.030(5) 0.014(5)
C6 0.044(5) 0.053(6) 0.035(4) 0.001(4) 0.018(4) 0.001(4)
C7 0.027(4) 0.049(5) 0.051(5) -0.002(4) 0.021(4) -0.001(4)
C8 0.036(4) 0.081(7) 0.041(5) 0.004(4) 0.024(4) -0.003(4)
C9 0.063(6) 0.085(8) 0.068(7) 0.003(6) 0.040(6) -0.021(6)
C10 0.044(5) 0.118(9) 0.058(6) 0.016(6) 0.034(5) 0.009(5)
C11 0.045(5) 0.059(6) 0.049(5) 0.008(4) 0.033(4) 0.004(4)
C12 0.049(5) 0.048(5) 0.037(4) -0.006(4) 0.029(4) -0.005(4)
C13 0.068(6) 0.047(5) 0.053(5) -0.006(4) 0.044(5) -0.001(4)
C14 0.086(7) 0.075(7) 0.061(6) -0.022(5) 0.058(6) -0.021(6)
C15 0.107(9) 0.078(8) 0.078(7) -0.015(6) 0.076(7) -0.005(7)
C16 0.108(9) 0.064(7) 0.081(8) -0.005(6) 0.073(7) 0.009(6)
C17 0.059(5) 0.044(5) 0.052(5) -0.004(4) 0.041(5) 0.004(4)
C18 0.063(5) 0.034(5) 0.057(5) -0.007(4) 0.042(5) -0.001(4)
C19 0.049(5) 0.041(5) 0.050(5) 0.001(4) 0.029(4) 0.000(4)
C20 0.050(5) 0.033(5) 0.050(5) 0.000(4) 0.028(4) -0.007(4)
C21 0.054(5) 0.061(6) 0.060(6) 0.014(5) 0.031(5) 0.006(5)
C22 0.055(5) 0.038(5) 0.046(5) 0.001(4) 0.037(4) -0.001(4)
C23 0.071(6) 0.038(5) 0.059(5) -0.004(4) 0.047(5) 0.005(4)
C24 0.108(9) 0.031(5) 0.079(7) 0.006(5) 0.071(7) 0.005(5)
C25 0.093(8) 0.039(6) 0.062(6) -0.008(5) 0.052(6) -0.013(5)
C26 0.067(6) 0.042(5) 0.045(5) -0.006(4) 0.032(5) -0.018(4)
C27 0.056(5) 0.035(5) 0.038(4) 0.003(3) 0.031(4) 0.000(4)
C28 0.039(4) 0.049(5) 0.041(4) -0.003(4) 0.027(4) -0.007(4)
C29 0.026(4) 0.043(5) 0.036(4) -0.001(3) 0.016(3) 0.003(3)
C30 0.061(6) 0.055(6) 0.066(6) 0.006(5) 0.046(5) 0.009(5)
C31 0.050(5) 0.055(6) 0.052(5) 0.016(4) 0.030(4) 0.015(4)
C32 0.041(4) 0.049(5) 0.046(5) 0.003(4) 0.023(4) 0.006(4)
C34 0.048(5) 0.046(5) 0.060(5) 0.009(4) 0.037(5) 0.007(4)
C35 0.057(6) 0.055(6) 0.079(7) 0.005(5) 0.044(5) -0.011(5)
C36 0.067(7) 0.053(6) 0.106(9) 0.021(6) 0.059(7) -0.001(5)
C37 0.063(6) 0.070(7) 0.104(9) 0.040(7) 0.063(7) 0.021(6)
C38 0.060(6) 0.055(6) 0.064(6) 0.024(5) 0.045(5) 0.012(5)
C39 0.047(5) 0.045(5) 0.061(5) 0.018(4) 0.039(5) 0.013(4)
C40 0.050(5) 0.051(5) 0.046(5) 0.020(4) 0.035(4) 0.018(4)
C41 0.049(5) 0.051(5) 0.036(4) -0.001(4) 0.030(4) 0.000(4)
C42 0.060(6) 0.080(7) 0.043(5) -0.004(5) 0.033(5) -0.001(5)
C45 0.038(4) 0.055(5) 0.032(4) -0.002(4) 0.019(4) -0.004(4)
C46 0.059(6) 0.055(6) 0.056(5) -0.004(4) 0.039(5) 0.001(4)
C53 0.088(7) 0.041(5) 0.074(7) -0.008(5) 0.054(6) -0.008(5)
C55 0.111(9) 0.072(8) 0.075(7) 0.018(6) 0.066(7) 0.031(7)
C56 0.071(6) 0.058(6) 0.056(6) -0.002(5) 0.040(5) 0.003(5)
C57 0.092(9) 0.231(19) 0.048(7) -0.035(9) 0.042(7) -0.036(11)
C58 0.28(3) 0.075(11) 0.080(10) -0.028(9) -0.015(13) -0.025(13)
C61 0.31(3) 0.132(15) 0.37(3) -0.107(19) 0.31(3) -0.052(17)
C62 0.162(17) 0.179(19) 0.159(17) 0.070(15) 0.089(15) -0.022(14)
Cl3 0.0575(13) 0.0679(17) 0.0553(13) -0.0087(12) 0.0347(12) -0.0055(12)
O21 0.048(4) 0.169(9) 0.077(5) 0.011(5) 0.031(4) -0.006(5)
O15 0.245(15) 0.115(9) 0.162(11) 0.063(8) 0.131(11) 0.008(9)
O16 0.145(8) 0.127(8) 0.137(8) -0.071(7) 0.115(7) -0.045(7)
O17 0.053(4) 0.143(8) 0.081(5) -0.028(5) 0.040(4) -0.005(4)

loop_
_atom_type_symbol
_atom_type_description
_atom_type_scat_dispersion_real
_atom_type_scat_dispersion_imag
_atom_type_scat_source
C C 0.0030 0.0020 'International Tables Vol C Tables 4.2.6.8 and 6.1.1.4'
H H 0.0000 0.0000 'International Tables Vol C Tables 4.2.6.8 and 6.1.1.4'
Cl Cl 0.1480 0.1590 'International Tables Vol C Tables 4.2.6.8 and 6.1.1.4'
Mn Mn 0.3370 0.7280 'International Tables Vol C Tables 4.2.6.8 and 6.1.1.4'
N N 0.0060 0.0030 'International Tables Vol C Tables 4.2.6.8 and 6.1.1.4'
O O 0.0110 0.0060 'International Tables Vol C Tables 4.2.6.8 and 6.1.1.4'
S S 0.1250 0.1230 'International Tables Vol C Tables 4.2.6.8 and 6.1.1.4'

loop_
_geom_angle_atom_site_label_1
_geom_angle_atom_site_label_2
_geom_angle_atom_site_label_3
_geom_angle
O3 Mn1 O6 84.7(2)
O3 Mn1 O10 174.0(2)
O6 Mn1 O10 101.4(2)
O3 Mn1 N1 82.5(2)
O6 Mn1 N1 167.0(2)
O10 Mn1 N1 91.4(2)
O3 Mn1 O11 92.8(2)
O6 Mn1 O11 87.61(19)
O10 Mn1 O11 87.0(2)
N1 Mn1 O11 91.1(2)
O3 Mn1 O7 94.4(2)
O6 Mn1 O7 100.6(2)
O10 Mn1 O7 85.1(2)
N1 Mn1 O7 82.3(2)
O11 Mn1 O7 169.6(2)
O3 Mn1 Mn3 46.46(15)
O6 Mn1 Mn3 38.74(15)
O10 Mn1 Mn3 139.43(16)
N1 Mn1 Mn3 128.30(18)
O11 Mn1 Mn3 84.72(13)
O7 Mn1 Mn3 105.69(16)
O5 Mn2 O8 172.9(2)
O5 Mn2 O6 93.7(2)
O8 Mn2 O6 92.7(2)
O5 Mn2 N2 90.8(3)
O8 Mn2 N2 82.5(2)
O6 Mn2 N2 172.7(3)
O5 Mn2 O9 92.5(3)
O8 Mn2 O9 90.0(2)
O6 Mn2 O9 95.9(2)
N2 Mn2 O9 89.6(2)
O5 Mn2 O4 86.1(2)
O8 Mn2 O4 92.1(2)
O6 Mn2 O4 78.3(2)
N2 Mn2 O4 96.4(2)
O9 Mn2 O4 173.9(2)
O5 Mn2 Mn3 94.65(17)
O8 Mn2 Mn3 89.01(16)
O6 Mn2 Mn3 32.27(15)
N2 Mn2 Mn3 141.6(2)
O9 Mn2 Mn3 127.95(15)
O4 Mn2 Mn3 46.38(13)
O1 Mn3 O6 95.1(2)
O1 Mn3 O2 169.0(2)
O6 Mn3 O2 93.6(2)
O1 Mn3 N3 89.5(3)
O6 Mn3 N3 175.3(2)
O2 Mn3 N3 82.0(2)
O1 Mn3 O3 96.5(2)
O6 Mn3 O3 77.0(2)
O2 Mn3 O3 92.0(2)
N3 Mn3 O3 101.5(2)
O1 Mn3 O4 90.1(2)
O6 Mn3 O4 80.0(2)
O2 Mn3 O4 84.9(2)
N3 Mn3 O4 101.2(2)
O3 Mn3 O4 156.5(2)
O1 Mn3 Mn1 102.04(17)
O6 Mn3 Mn1 38.42(14)
O2 Mn3 Mn1 88.93(15)
N3 Mn3 Mn1 139.32(18)
O3 Mn3 Mn1 39.05(13)
O4 Mn3 Mn1 117.49(15)
O1 Mn3 Mn2 97.99(17)
O6 Mn3 Mn2 31.82(14)
O2 Mn3 Mn2 85.92(15)
N3 Mn3 Mn2 148.39(19)
O3 Mn3 Mn2 108.09(14)
O4 Mn3 Mn2 48.50(15)
Mn1 Mn3 Mn2 69.04(4)
O11 Mn4 O12 173.0(2)
O11 Mn4 O2 92.7(2)
O12 Mn4 O2 91.0(2)
O11 Mn4 N4 83.8(2)
O12 Mn4 N4 90.9(3)
O2 Mn4 N4 162.0(2)
O11 Mn4 O8 96.1(2)
O12 Mn4 O8 89.4(2)
O2 Mn4 O8 97.4(2)
N4 Mn4 O8 100.5(2)
O13 Cl1 O19 121.2(12)
O13 Cl1 O18 103.9(13)
O19 Cl1 O18 96.2(12)
O13 Cl1 O20 112.0(8)
O19 Cl1 O20 115.7(11)
O18 Cl1 O20 103.6(10)
O4 S1 C57 109.2(5)
O4 S1 C58 105.1(6)
C57 S1 C58 104.0(11)
O7 S3 C56 106.3(4)
O7 S3 C55 107.2(4)
C56 S3 C55 98.1(5)
C22 O10 Mn1 127.8(5)
C20 O2 Mn4 119.0(5)
C20 O2 Mn3 110.4(5)
Mn4 O2 Mn3 127.2(3)
C32 O3 Mn1 110.3(5)
C32 O3 Mn3 133.1(5)
Mn1 O3 Mn3 94.5(2)
S1 O4 Mn3 142.6(4)
S1 O4 Mn2 118.8(3)
Mn3 O4 Mn2 85.11(18)
C34 O12 Mn4 131.4(6)
Mn2 O6 Mn1 136.6(3)
Mn2 O6 Mn3 115.9(3)
Mn1 O6 Mn3 102.8(2)
C1 O5 Mn2 127.9(5)
C11 O8 Mn2 113.1(4)
C11 O8 Mn4 120.6(4)
Mn2 O8 Mn4 126.2(3)
S3 O7 Mn1 141.2(4)
C45 O11 Mn4 113.0(4)
C45 O11 Mn1 121.6(4)
Mn4 O11 Mn1 124.8(2)
C12 O1 Mn3 132.1(5)
C28 N1 C29 120.7(6)
C28 N1 Mn1 124.8(5)
C29 N1 Mn1 113.5(4)
C7 N2 C8 121.2(7)
C7 N2 Mn2 124.9(6)
C8 N2 Mn2 113.6(5)
C18 N3 C19 119.7(7)
C18 N3 Mn3 125.9(6)
C19 N3 Mn3 114.3(5)
C40 N4 C41 122.1(7)
C40 N4 Mn4 125.0(6)
C41 N4 Mn4 112.9(5)
O5 C1 C6 124.2(8)
O5 C1 C2 117.3(8)
C6 C1 C2 118.5(8)
C3 C2 C1 119.8(10)
C3 C2 H2 120.1
C1 C2 H2 120.1
C4 C3 C2 122.0(11)
C4 C3 H3 119.0
C2 C3 H3 119.0
C3 C4 C5 118.6(9)
C3 C4 H4 120.7
C5 C4 H4 120.7
C4 C5 C6 121.5(9)
C4 C5 H5 119.2
C6 C5 H5 119.3
C5 C6 C1 119.5(8)
C5 C6 C7 118.0(8)
C1 C6 C7 122.5(8)
N2 C7 C6 125.4(7)
N2 C7 H7 117.3
C6 C7 H7 117.3
N2 C8 C11 103.2(6)
N2 C8 C10 115.2(8)
C11 C8 C10 110.7(7)
N2 C8 C9 107.7(7)
C11 C8 C9 109.2(8)
C10 C8 C9 110.6(8)
C8 C9 H9A 109.5
C8 C9 H9B 109.5
H9A C9 H9B 109.5
C8 C9 H9C 109.5
H9A C9 H9C 109.5
H9B C9 H9C 109.5
C8 C10 H10A 109.5
C8 C10 H10B 109.5
H10A C10 H10B 109.5
C8 C10 H10C 109.5
H10A C10 H10C 109.5
H10B C10 H10C 109.5
O8 C11 C8 110.2(7)
O8 C11 H11A 109.6
C8 C11 H11A 109.6
O8 C11 H11B 109.6
C8 C11 H11B 109.6
H11A C11 H11B 108.1
O1 C12 C17 123.0(7)
O1 C12 C13 118.8(8)
C17 C12 C13 118.2(8)
C14 C13 C12 121.2(9)
C14 C13 H13 119.4
C12 C13 H13 119.4
C13 C14 C15 120.8(10)
C13 C14 H14 119.6
C15 C14 H14 119.6
C16 C15 C14 117.9(9)
C16 C15 H15 121.1
C14 C15 H15 121.1
C15 C16 C17 122.5(10)
C15 C16 H16 118.8
C17 C16 H16 118.8
C12 C17 C16 119.4(8)
C12 C17 C18 121.9(7)
C16 C17 C18 118.6(8)
N3 C18 C17 126.5(8)
N3 C18 H18 116.8
C17 C18 H18 116.8
N3 C19 C20 104.7(7)
N3 C19 C21 109.4(7)
C20 C19 C21 111.7(7)
N3 C19 C53 111.8(7)
C20 C19 C53 108.8(7)
C21 C19 C53 110.3(8)
O2 C20 C19 110.4(7)
O2 C20 H20A 109.6
C19 C20 H20A 109.6
O2 C20 H20B 109.6
C19 C20 H20B 109.6
H20A C20 H20B 108.1
C19 C21 H21A 109.5
C19 C21 H21B 109.5
H21A C21 H21B 109.5
C19 C21 H21C 109.5
H21A C21 H21C 109.5
H21B C21 H21C 109.5
O10 C22 C23 118.7(7)
O10 C22 C27 122.4(7)
C23 C22 C27 118.8(8)
C24 C23 C22 120.3(9)
C24 C23 H23 119.8
C22 C23 H23 119.8
C25 C24 C23 121.7(9)
C25 C24 H24 119.2
C23 C24 H24 119.2
C26 C25 C24 118.9(9)
C26 C25 H25 120.5
C24 C25 H25 120.5
C25 C26 C27 121.2(9)
C25 C26 H26 119.4
C27 C26 H26 119.4
C26 C27 C22 118.9(8)
C26 C27 C28 116.7(8)
C22 C27 C28 124.3(7)
N1 C28 C27 125.3(7)
N1 C28 H28 117.4
C27 C28 H28 117.4
N1 C29 C30 107.8(6)
N1 C29 C32 104.5(6)
C30 C29 C32 112.0(7)
N1 C29 C31 110.2(6)
C30 C29 C31 113.5(7)
C32 C29 C31 108.4(7)
C29 C30 H30A 109.5
C29 C30 H30B 109.5
H30A C30 H30B 109.5
C29 C30 H30C 109.5
H30A C30 H30C 109.5
H30B C30 H30C 109.5
C29 C31 H31A 109.5
C29 C31 H31B 109.5
H31A C31 H31B 109.5
C29 C31 H31C 109.5
H31A C31 H31C 109.5
H31B C31 H31C 109.5
O3 C32 C29 108.9(6)
O3 C32 H32A 109.9
C29 C32 H32A 109.9
O3 C32 H32B 109.9
C29 C32 H32B 109.9
H32A C32 H32B 108.3
O12 C34 C35 118.1(9)
O12 C34 C39 123.2(8)
C35 C34 C39 118.7(9)
C36 C35 C34 120.4(11)
C36 C35 H35 119.8
C34 C35 H35 119.8
C35 C36 C37 122.0(10)
C35 C36 H36 119.0
C37 C36 H36 119.0
C38 C37 C36 118.4(10)
C38 C37 H37 120.8
C36 C37 H37 120.8
C37 C38 C39 121.3(10)
C37 C38 H38 119.3
C39 C38 H38 119.3
C34 C39 C38 119.2(9)
C34 C39 C40 122.9(8)
C38 C39 C40 117.9(8)
N4 C40 C39 126.3(8)
N4 C40 H40 116.9
C39 C40 H40 116.9
N4 C41 C42 114.0(7)
N4 C41 C45 103.5(6)
C42 C41 C45 109.3(7)
N4 C41 C46 108.6(7)
C42 C41 C46 111.3(7)
C45 C41 C46 109.8(7)
C41 C42 H42A 109.5
C41 C42 H42B 109.5
H42A C42 H42B 109.5
C41 C42 H42C 109.5
H42A C42 H42C 109.5
H42B C42 H42C 109.5
O11 C45 C41 111.1(6)
O11 C45 H45A 109.4
C41 C45 H45A 109.4
O11 C45 H45B 109.4
C41 C45 H45B 109.4
H45A C45 H45B 108.0
C41 C46 H46A 109.5
C41 C46 H46B 109.5
H46A C46 H46B 109.5
C41 C46 H46C 109.5
H46A C46 H46C 109.5
H46B C46 H46C 109.5
C19 C53 H53A 109.5
C19 C53 H53B 109.5
H53A C53 H53B 109.5
C19 C53 H53C 109.5
H53A C53 H53C 109.5
H53B C53 H53C 109.5
S3 C55 H55A 109.5
S3 C55 H55B 109.5
H55A C55 H55B 109.5
S3 C55 H55C 109.5
H55A C55 H55C 109.5
H55B C55 H55C 109.5
S3 C56 H56A 109.5
S3 C56 H56B 109.5
H56A C56 H56B 109.5
S3 C56 H56C 109.5
H56A C56 H56C 109.5
H56B C56 H56C 109.5
S1 C57 H57A 109.5
S1 C57 H57B 109.5
H57A C57 H57B 109.5
S1 C57 H57C 109.5
H57A C57 H57C 109.5
H57B C57 H57C 109.5
S1 C58 H58A 109.5
S1 C58 H58B 109.5
H58A C58 H58B 109.5
S1 C58 H58C 109.5
H58A C58 H58C 109.5
H58B C58 H58C 109.5
C61 S6 O33B 144.9(13)
C61 S6 C62 110.1(12)
O33B S6 C62 69.5(9)
S6 C61 H61A 109.5
S6 C61 H61B 109.5
H61A C61 H61B 109.5
S6 C61 H61C 109.5
H61A C61 H61C 109.5
H61B C61 H61C 109.5
S6 C62 H62A 109.5
S6 C62 H62B 109.5
H62A C62 H62B 109.5
S6 C62 H62C 109.4
H62A C62 H62C 109.5
H62B C62 H62C 109.5
O15 Cl3 O21 107.9(7)
O15 Cl3 O16 111.1(7)
O21 Cl3 O16 109.8(6)
O15 Cl3 O17 112.4(8)
O21 Cl3 O17 106.5(5)
O16 Cl3 O17 109.0(5)

loop_
_geom_bond_atom_site_label_1
_geom_bond_atom_site_label_2
_geom_bond_distance
Mn1 O3 1.890(5)
Mn1 O6 1.906(5)
Mn1 O10 1.916(5)
Mn1 N1 2.000(6)
Mn1 O11 2.252(5)
Mn1 O7 2.282(6)
Mn1 Mn3 2.9904(16)
Mn2 O5 1.886(6)
Mn2 O8 1.891(5)
Mn2 O6 1.895(5)
Mn2 N2 1.997(6)
Mn2 O9 2.227(6)
Mn2 O4 2.431(6)
Mn2 Mn3 3.2334(16)
Mn3 O1 1.881(5)
Mn3 O6 1.919(5)
Mn3 O2 1.959(5)
Mn3 N3 1.996(6)
Mn3 O3 2.175(5)
Mn3 O4 2.349(6)
Mn4 O11 1.866(5)
Mn4 O12 1.876(6)
Mn4 O2 1.955(5)
Mn4 N4 2.001(6)
Mn4 O8 2.129(5)
Cl1 O13 1.284(11)
Cl1 O19 1.303(13)
Cl1 O18 1.385(15)
Cl1 O20 1.413(11)
S1 O4 1.513(6)
S1 C57 1.722(13)
S1 C58 1.765(15)
S3 O7 1.504(6)
S3 C56 1.762(9)
S3 C55 1.774(11)
O10 C22 1.325(9)
O2 C20 1.433(9)
O3 C32 1.434(9)
O12 C34 1.317(10)
O5 C1 1.322(9)
O8 C11 1.429(9)
O11 C45 1.428(8)
O1 C12 1.329(9)
N1 C28 1.274(9)
N1 C29 1.491(9)
N2 C7 1.292(10)
N2 C8 1.483(11)
N3 C18 1.294(10)
N3 C19 1.502(10)
N4 C40 1.293(10)
N4 C41 1.480(10)
C1 C6 1.397(12)
C1 C2 1.404(13)
C2 C3 1.390(14)
C2 H2 0.9300
C3 C4 1.362(15)
C3 H3 0.9300
C4 C5 1.375(14)
C4 H4 0.9300
C5 C6 1.404(12)
C5 H5 0.9300
C6 C7 1.438(12)
C7 H7 0.9300
C8 C11 1.512(11)
C8 C10 1.518(12)
C8 C9 1.572(14)
C9 H9A 0.9600
C9 H9B 0.9600
C9 H9C 0.9600
C10 H10A 0.9600
C10 H10B 0.9600
C10 H10C 0.9600
C11 H11A 0.9700
C11 H11B 0.9700
C12 C17 1.391(11)
C12 C13 1.400(11)
C13 C14 1.372(12)
C13 H13 0.9300
C14 C15 1.396(14)
C14 H14 0.9300
C15 C16 1.365(14)
C15 H15 0.9300
C16 C17 1.397(12)
C16 H16 0.9300
C17 C18 1.431(12)
C18 H18 0.9300
C19 C20 1.500(12)
C19 C21 1.545(12)
C19 C53 1.539(12)
C20 H20A 0.9700
C20 H20B 0.9700
C21 H21A 0.9600
C21 H21B 0.9600
C21 H21C 0.9600
C22 C23 1.398(11)
C22 C27 1.414(11)
C23 C24 1.375(13)
C23 H23 0.9300
C24 C25 1.383(14)
C24 H24 0.9300
C25 C26 1.374(13)
C25 H25 0.9300
C26 C27 1.411(11)
C26 H26 0.9300
C27 C28 1.448(11)
C28 H28 0.9300
C29 C30 1.501(11)
C29 C32 1.529(11)
C29 C31 1.542(11)
C30 H30A 0.9600
C30 H30B 0.9600
C30 H30C 0.9600
C31 H31A 0.9600
C31 H31B 0.9600
C31 H31C 0.9600
C32 H32A 0.9700
C32 H32B 0.9700
C34 C35 1.392(12)
C34 C39 1.391(12)
C35 C36 1.371(14)
C35 H35 0.9300
C36 C37 1.377(16)
C36 H36 0.9300
C37 C38 1.361(14)
C37 H37 0.9300
C38 C39 1.420(12)
C38 H38 0.9300
C39 C40 1.432(12)
C40 H40 0.9300
C41 C42 1.520(11)
C41 C45 1.523(11)
C41 C46 1.527(12)
C42 H42A 0.9600
C42 H42B 0.9600
C42 H42C 0.9600
C45 H45A 0.9700
C45 H45B 0.9700
C46 H46A 0.9600
C46 H46B 0.9600
C46 H46C 0.9600
C53 H53A 0.9600
C53 H53B 0.9600
C53 H53C 0.9600
C55 H55A 0.9600
C55 H55B 0.9600
C55 H55C 0.9600
C56 H56A 0.9600
C56 H56B 0.9600
C56 H56C 0.9600
C57 H57A 0.9600
C57 H57B 0.9600
C57 H57C 0.9600
C58 H58A 0.9600
C58 H58B 0.9600
C58 H58C 0.9600
S6 C61 1.493(14)
S6 O33B 1.546(15)
S6 C62 1.724(17)
C61 H61A 0.9600
C61 H61B 0.9600
C61 H61C 0.9600
C62 H62A 0.9600
C62 H62B 0.9600
C62 H62C 0.9600
Cl3 O15 1.388(10)
Cl3 O21 1.402(8)
Cl3 O16 1.400(8)
Cl3 O17 1.442(8)
